data_4346178
loop_
_publ_author_name
'Aich, Krishnendu'
'Goswami, Shyamaprosad'
'Das, Sangita'
'Mukhopadhyay, Chitrangada Das'
'Quah, Ching Kheng'
'Fun, Hoong-Kun'

_publ_section_title
;
 Cd(2+) Triggered the FRET &quot;ON&quot;: A New Molecular Switch for the
 Ratiometric Detection of Cd(2+) with Live-Cell Imaging and Bound X-ray
 Structure.
;
_journal_issue 15
_journal_name_full 'Inorganic chemistry'
_journal_page_first 7309
_journal_page_last 7315
_journal_paper_doi 10.1021/acs.inorgchem.5b00784
_journal_volume 54
_journal_year 2015
_chemical_formula_sum 'C46 H41 Cd2 Cl5 N6 O4 S'
_chemical_formula_weight 1175.96
_space_group_IT_number 2
_space_group_name_Hall '-P 1'
_space_group_name_H-M_alt 'P -1'
_symmetry_cell_setting triclinic
_symmetry_space_group_name_H-M 'P -1'
_atom_sites_solution_hydrogens geom
_atom_sites_solution_primary direct
_atom_sites_solution_secondary difmap
_audit_creation_method SHELXL-97
_cell_angle_alpha 103.165(3)
_cell_angle_beta 106.203(3)
_cell_angle_gamma 108.041(3)
_cell_formula_units_Z 2
_cell_length_a 12.376(3)
_cell_length_b 14.329(4)
_cell_length_c 14.985(4)
_cell_measurement_reflns_used 6003
_cell_measurement_temperature 294
_cell_measurement_theta_max 19.88
_cell_measurement_theta_min 2.33
_cell_volume 2278.2(10)
_computing_cell_refinement 'Bruker SAINT'
_computing_data_collection 'Bruker APEX2'
_computing_data_reduction 'Bruker SAINT'
_computing_molecular_graphics 'MERCURY 3.2'
_computing_publication_material 'ORTEP 3V.2'
_computing_structure_refinement 'SHELXL-97 (Sheldrick, 2008)'
_computing_structure_solution 'SHELXS-97 (Sheldrick, 2008)'
_diffrn_ambient_temperature 294
_diffrn_measured_fraction_theta_full 0.999
_diffrn_measured_fraction_theta_max 0.999
_diffrn_measurement_device_type 'Bruker APEX-II CCD'
_diffrn_measurement_method '\f and \w scans'
_diffrn_radiation_monochromator graphite
_diffrn_radiation_source 'fine-focus sealed tube'
_diffrn_radiation_type MoK\a
_diffrn_radiation_wavelength 0.71073
_diffrn_reflns_av_R_equivalents 0.0957
_diffrn_reflns_av_sigmaI/netI 0.0644
_diffrn_reflns_limit_h_max 14
_diffrn_reflns_limit_h_min -14
_diffrn_reflns_limit_k_max 17
_diffrn_reflns_limit_k_min -17
_diffrn_reflns_limit_l_max 17
_diffrn_reflns_limit_l_min -17
_diffrn_reflns_number 53296
_diffrn_reflns_theta_full 25.00
_diffrn_reflns_theta_max 25.00
_diffrn_reflns_theta_min 1.51
_exptl_absorpt_coefficient_mu 1.324
_exptl_absorpt_correction_T_max 0.8161
_exptl_absorpt_correction_T_min 0.6921
_exptl_absorpt_correction_type multi-scan
_exptl_absorpt_process_details SADABS
_exptl_crystal_colour BLACK
_exptl_crystal_density_diffrn 1.714
_exptl_crystal_density_method 'not measured'
_exptl_crystal_description BLOCK
_exptl_crystal_F_000 1176
_exptl_crystal_size_max 0.30
_exptl_crystal_size_mid 0.22
_exptl_crystal_size_min 0.16
_refine_diff_density_max 1.282
_refine_diff_density_min -2.272
_refine_diff_density_rms 0.187
_refine_ls_extinction_method none
_refine_ls_goodness_of_fit_ref 1.030
_refine_ls_hydrogen_treatment constr
_refine_ls_matrix_type full
_refine_ls_number_parameters 581
_refine_ls_number_reflns 8018
_refine_ls_number_restraints 0
_refine_ls_restrained_S_all 1.030
_refine_ls_R_factor_all 0.1011
_refine_ls_R_factor_gt 0.0692
_refine_ls_shift/su_max 0.001
_refine_ls_shift/su_mean 0.001
_refine_ls_structure_factor_coef Fsqd
_refine_ls_weighting_details 'calc w=1/[\s^2^(Fo^2^)+(0.1062P)^2^+23.5449P] where P=(Fo^2^+2Fc^2^)/3'
_refine_ls_weighting_scheme calc
_refine_ls_wR_factor_gt 0.1886
_refine_ls_wR_factor_ref 0.2151
_reflns_number_gt 5787
_reflns_number_total 8018
_reflns_threshold_expression >2sigma(I)
_cod_data_source_file CCDC_CIF2.txt
_cod_data_source_block test2
_cod_depositor_comments
;
The following automatic conversions were performed:

data item '_exptl_absorpt_correction_type' value 'MULTI-SCAN' was
changed to 'multi-scan' in accordance with the
/home/saulius/struct/COD-crude-data/automatic-downloads/DataCite-retrospective/ACS/depositions/lib/dictionaries/cif_core.dic
dictionary named 'cif_core.dic' version 2.4.2 last updated on
2011-04-26.

data item '_symmetry_cell_setting' value 'Triclinic' was changed to
'triclinic' in accordance with the
/home/saulius/struct/COD-crude-data/automatic-downloads/DataCite-retrospective/ACS/depositions/lib/dictionaries/cif_core.dic
dictionary named 'cif_core.dic' version 2.4.2 last updated on
2011-04-26.

Automatic conversion script
Id: cif_fix_values 6909 2019-04-08 15:41:33Z antanas 
;
_cod_original_cell_volume 2278.3(10)
_cod_original_sg_symbol_H-M P-1
_cod_database_code 4346178

loop_
_symmetry_equiv_pos_as_xyz
'x, y, z'
'-x, -y, -z'

loop_
_atom_site_label
_atom_site_type_symbol
_atom_site_fract_x
_atom_site_fract_y
_atom_site_fract_z
_atom_site_U_iso_or_equiv
_atom_site_adp_type
_atom_site_occupancy
_atom_site_symmetry_multiplicity
_atom_site_calc_flag
_atom_site_refinement_flags
Cd1 Cd 0.85747(6) 0.80374(5) 0.22980(4) 0.0226(2) Uani 1 1 d .
S1 S 0.9328(2) 1.16136(18) 0.38092(19) 0.0357(6) Uani 1 1 d .
Cl1 Cl 1.0509(2) 0.7794(2) 0.2713(2) 0.0451(7) Uani 1 1 d .
Cd2 Cd 0.78973(8) 0.35067(7) 0.48554(7) 0.0496(3) Uani 1 1 d .
N2 N 0.9152(6) 0.9850(5) 0.2721(5) 0.0236(15) Uani 1 1 d .
C40 C 0.8935(8) 1.0280(7) 0.3484(6) 0.0269(19) Uani 1 1 d .
C37 C 0.8487(7) 0.9696(7) 0.4071(6) 0.0250(19) Uani 1 1 d .
C46 C 1.0076(8) 1.0427(8) 0.1559(7) 0.033(2) Uani 1 1 d .
H46 H 0.9940 0.9755 0.1192 0.040 Uiso 1 1 calc R
C38 C 0.8389(8) 1.0184(7) 0.4957(6) 0.031(2) Uani 1 1 d .
H38 H 0.8584 1.0899 0.5172 0.038 Uiso 1 1 calc R
C35 C 0.7687(8) 0.8514(8) 0.5166(7) 0.032(2) Uani 1 1 d .
C42 C 0.9861(8) 1.1615(7) 0.2861(7) 0.030(2) Uani 1 1 d .
C41 C 0.9680(8) 1.0597(7) 0.2345(6) 0.028(2) Uani 1 1 d .
C34 C 0.7265(10) 0.7858(9) 0.5671(7) 0.043(3) Uani 1 1 d .
H34 H 0.7143 0.8131 0.6243 0.051 Uiso 1 1 calc R
C36 C 0.7854(8) 0.8089(7) 0.4281(6) 0.0261(19) Uani 1 1 d .
C43 C 1.0454(9) 1.2472(8) 0.2636(8) 0.039(2) Uani 1 1 d .
H43 H 1.0579 1.3145 0.2991 0.047 Uiso 1 1 calc R
C44 C 1.0848(9) 1.2286(8) 0.1867(8) 0.045(3) Uani 1 1 d .
H44 H 1.1242 1.2841 0.1692 0.054 Uiso 1 1 calc R
C39 C 0.8007(9) 0.9602(8) 0.5493(7) 0.035(2) Uani 1 1 d .
H39 H 0.7955 0.9924 0.6084 0.042 Uiso 1 1 calc R
C32 C 0.7227(9) 0.6393(8) 0.4469(7) 0.037(2) Uani 1 1 d .
H32 H 0.7086 0.5688 0.4255 0.045 Uiso 1 1 calc R
C33 C 0.7035(10) 0.6827(9) 0.5328(8) 0.043(3) Uani 1 1 d .
H33 H 0.6746 0.6398 0.5664 0.052 Uiso 1 1 calc R
C45 C 1.0665(10) 1.1269(9) 0.1342(8) 0.043(3) Uani 1 1 d .
H45 H 1.0953 1.1166 0.0832 0.052 Uiso 1 1 calc R
O4 O 0.6557(5) 1.0534(4) 0.1375(4) 0.0268(13) Uani 1 1 d .
C8 C 0.6859(8) 0.9942(6) -0.0151(6) 0.0231(18) Uani 1 1 d .
C9 C 0.7006(7) 1.0754(7) 0.0682(6) 0.0242(18) Uani 1 1 d .
C27 C 0.6406(7) 0.7234(6) -0.0970(6) 0.0200(17) Uani 1 1 d .
C26 C 0.6224(8) 0.6403(7) -0.1767(6) 0.0264(19) Uani 1 1 d .
H26 H 0.6486 0.5883 -0.1656 0.032 Uiso 1 1 calc R
C14 C 0.5521(8) 0.9372(7) 0.2008(7) 0.028(2) Uani 1 1 d .
H14 H 0.5726 0.9943 0.2561 0.034 Uiso 1 1 calc R
C7 C 0.7450(8) 1.0278(7) -0.0780(6) 0.0267(19) Uani 1 1 d .
H7 H 0.7412 0.9778 -0.1321 0.032 Uiso 1 1 calc R
C22 C 0.6015(7) 0.8020(7) -0.1135(6) 0.0238(18) Uani 1 1 d .
C12 C 0.5644(7) 0.8702(6) 0.0400(6) 0.0229(18) Uani 1 1 d .
C16 C 0.4481(8) 0.7507(7) 0.1037(7) 0.031(2) Uani 1 1 d .
H16 H 0.3997 0.6830 0.0960 0.038 Uiso 1 1 calc R
C15 C 0.4814(8) 0.8347(7) 0.1930(7) 0.031(2) Uani 1 1 d .
C13 C 0.5891(7) 0.9502(6) 0.1256(6) 0.0229(18) Uani 1 1 d .
C23 C 0.5424(8) 0.7933(7) -0.2112(7) 0.029(2) Uani 1 1 d .
H23 H 0.5142 0.8440 -0.2235 0.035 Uiso 1 1 calc R
C25 C 0.5651(8) 0.6347(7) -0.2731(6) 0.032(2) Uani 1 1 d .
H25 H 0.5539 0.5793 -0.3262 0.039 Uiso 1 1 calc R
C10 C 0.7599(8) 1.1784(7) 0.0855(7) 0.028(2) Uani 1 1 d .
H10 H 0.7658 1.2283 0.1407 0.034 Uiso 1 1 calc R
C5 C 0.8133(8) 1.2103(7) 0.0188(7) 0.032(2) Uani 1 1 d .
C6 C 0.8063(9) 1.1298(7) -0.0616(7) 0.030(2) Uani 1 1 d .
H6 H 0.8451 1.1482 -0.1037 0.036 Uiso 1 1 calc R
C24 C 0.5253(8) 0.7097(7) -0.2900(7) 0.031(2) Uani 1 1 d .
H24 H 0.4865 0.7052 -0.3546 0.038 Uiso 1 1 calc R
C11 C 0.6166(7) 0.8898(6) -0.0288(6) 0.0211(17) Uani 1 1 d .
C17 C 0.4858(8) 0.7686(7) 0.0309(7) 0.0257(19) Uani 1 1 d .
H17 H 0.4599 0.7131 -0.0272 0.031 Uiso 1 1 calc R
N5 N 0.4452(8) 0.8153(6) 0.2664(6) 0.0366(19) Uani 1 1 d .
C20 C 0.4814(9) 0.8980(8) 0.3605(7) 0.035(2) Uani 1 1 d .
H20A H 0.5629 0.9498 0.3774 0.042 Uiso 1 1 calc R
H20B H 0.4836 0.8684 0.4128 0.042 Uiso 1 1 calc R
Cl2 Cl 0.6582(3) 0.1708(2) 0.4424(3) 0.0625(8) Uani 1 1 d .
Cl3 Cl 0.8389(3) 0.3943(3) 0.3487(2) 0.0587(8) Uani 1 1 d .
Cl4 Cl 0.7373(5) 0.4698(3) 0.5897(4) 0.0946(14) Uani 1 1 d .
Cl5 Cl 0.9789(10) 0.3653(9) 0.5815(7) 0.216(4) Uani 1 1 d .
C28 C 0.7051(7) 0.7297(6) 0.0062(6) 0.0210(17) Uani 1 1 d .
O3 O 0.7950(5) 0.8099(4) 0.0667(4) 0.0250(13) Uani 1 1 d .
N4 N 0.6587(7) 0.6440(5) 0.0275(5) 0.0248(16) Uani 1 1 d .
N3 N 0.7071(6) 0.6503(5) 0.1262(5) 0.0248(16) Uani 1 1 d .
C29 C 0.6635(8) 0.5600(7) 0.1390(6) 0.0255(19) Uani 1 1 d .
O2 O 0.5922(6) 0.4741(5) 0.0728(5) 0.0350(15) Uani 1 1 d .
C30 C 0.7029(9) 0.5613(7) 0.2435(7) 0.033(2) Uani 1 1 d .
H30A H 0.6310 0.5359 0.2596 0.040 Uiso 1 1 calc R
H30B H 0.7451 0.5148 0.2498 0.040 Uiso 1 1 calc R
O1 O 0.7830(6) 0.6652(5) 0.3118(4) 0.0313(14) Uani 1 1 d .
C31 C 0.7618(8) 0.7006(7) 0.3955(6) 0.029(2) Uani 1 1 d .
N1 N 0.8221(6) 0.8673(5) 0.3741(5) 0.0224(15) Uani 1 1 d .
N6 N 0.8673(8) 1.3120(6) 0.0301(7) 0.041(2) Uani 1 1 d .
C2 C 0.9276(9) 1.3445(8) -0.0350(8) 0.037(2) Uani 1 1 d .
H2A H 0.9286 1.4126 -0.0346 0.044 Uiso 1 1 calc R
H2B H 0.8791 1.2957 -0.1019 0.044 Uiso 1 1 calc R
C1 C 1.0558(10) 1.3509(9) -0.0085(8) 0.046(3) Uani 1 1 d .
H1A H 1.1052 1.3995 0.0576 0.070 Uiso 1 1 calc R
H1B H 1.0891 1.3743 -0.0540 0.070 Uiso 1 1 calc R
H1C H 1.0558 1.2832 -0.0120 0.070 Uiso 1 1 calc R
C21 C 0.3912(10) 0.9494(10) 0.3521(8) 0.051(3) Uani 1 1 d .
H21A H 0.3946 0.9840 0.3045 0.077 Uiso 1 1 calc R
H21B H 0.4118 0.9996 0.4153 0.077 Uiso 1 1 calc R
H21C H 0.3098 0.8973 0.3312 0.077 Uiso 1 1 calc R
C18 C 0.3673(10) 0.7104(8) 0.2586(8) 0.044(3) Uani 1 1 d .
H18A H 0.3077 0.6729 0.1914 0.053 Uiso 1 1 calc R
H18B H 0.3230 0.7163 0.3024 0.053 Uiso 1 1 calc R
C3 C 0.8580(15) 1.3975(10) 0.1009(11) 0.081(5) Uani 1 1 d .
H3A H 0.8204 1.4345 0.0642 0.097 Uiso 1 1 calc R
H3B H 0.8040 1.3670 0.1319 0.097 Uiso 1 1 calc R
C19 C 0.4433(12) 0.6514(10) 0.2857(10) 0.063(3) Uani 1 1 d .
H19A H 0.4801 0.6391 0.2381 0.095 Uiso 1 1 calc R
H19B H 0.3925 0.5858 0.2863 0.095 Uiso 1 1 calc R
H19C H 0.5064 0.6913 0.3502 0.095 Uiso 1 1 calc R
C4 C 0.9747(15) 1.4727(11) 0.1780(11) 0.076(4) Uani 1 1 d .
H4A H 1.0120 1.4373 0.2159 0.114 Uiso 1 1 calc R
H4B H 0.9611 1.5251 0.2208 0.114 Uiso 1 1 calc R
H4C H 1.0281 1.5053 0.1483 0.114 Uiso 1 1 calc R

loop_
_atom_site_aniso_label
_atom_site_aniso_U_11
_atom_site_aniso_U_22
_atom_site_aniso_U_33
_atom_site_aniso_U_23
_atom_site_aniso_U_13
_atom_site_aniso_U_12
Cd1 0.0195(3) 0.0195(3) 0.0232(3) 0.0039(2) 0.0071(2) 0.0040(2)
S1 0.0389(14) 0.0239(12) 0.0423(14) 0.0072(10) 0.0160(11) 0.0127(11)
Cl1 0.0255(13) 0.0475(15) 0.0497(15) 0.0003(12) 0.0078(11) 0.0163(11)
Cd2 0.0481(5) 0.0441(5) 0.0593(6) 0.0217(4) 0.0236(4) 0.0162(4)
N2 0.019(4) 0.024(4) 0.024(4) 0.007(3) 0.005(3) 0.007(3)
C40 0.022(5) 0.027(5) 0.031(5) 0.008(4) 0.010(4) 0.010(4)
C37 0.012(4) 0.033(5) 0.027(4) 0.011(4) 0.004(3) 0.008(4)
C46 0.027(5) 0.032(5) 0.036(5) 0.009(4) 0.016(4) 0.006(4)
C38 0.031(5) 0.032(5) 0.028(5) 0.004(4) 0.009(4) 0.014(4)
C35 0.022(5) 0.046(6) 0.027(5) 0.012(4) 0.008(4) 0.014(4)
C42 0.021(5) 0.027(5) 0.034(5) 0.009(4) 0.008(4) 0.004(4)
C41 0.020(4) 0.027(5) 0.029(5) 0.009(4) 0.003(4) 0.005(4)
C34 0.039(6) 0.062(8) 0.026(5) 0.013(5) 0.016(4) 0.016(5)
C36 0.016(4) 0.031(5) 0.026(4) 0.008(4) 0.005(3) 0.006(4)
C43 0.036(6) 0.030(5) 0.049(6) 0.018(5) 0.009(5) 0.013(5)
C44 0.033(6) 0.039(6) 0.060(7) 0.031(5) 0.013(5) 0.004(5)
C39 0.028(5) 0.051(6) 0.028(5) 0.010(4) 0.011(4) 0.019(5)
C32 0.039(6) 0.034(5) 0.034(5) 0.018(4) 0.011(4) 0.006(5)
C33 0.040(6) 0.054(7) 0.037(6) 0.027(5) 0.016(5) 0.010(5)
C45 0.039(6) 0.049(7) 0.050(6) 0.026(5) 0.025(5) 0.015(5)
O4 0.029(3) 0.022(3) 0.033(3) 0.008(3) 0.019(3) 0.010(3)
C8 0.020(4) 0.022(4) 0.026(4) 0.007(4) 0.009(3) 0.009(4)
C9 0.018(4) 0.027(5) 0.028(4) 0.008(4) 0.009(4) 0.010(4)
C27 0.018(4) 0.022(4) 0.020(4) 0.007(3) 0.011(3) 0.003(3)
C26 0.031(5) 0.019(4) 0.030(5) 0.006(4) 0.018(4) 0.007(4)
C14 0.027(5) 0.024(5) 0.030(5) 0.003(4) 0.014(4) 0.009(4)
C7 0.030(5) 0.025(5) 0.026(4) 0.008(4) 0.014(4) 0.011(4)
C22 0.015(4) 0.026(5) 0.027(4) 0.008(4) 0.011(3) 0.002(4)
C12 0.018(4) 0.023(4) 0.031(5) 0.010(4) 0.013(4) 0.009(4)
C16 0.026(5) 0.023(5) 0.043(5) 0.011(4) 0.016(4) 0.004(4)
C15 0.026(5) 0.029(5) 0.037(5) 0.007(4) 0.016(4) 0.009(4)
C13 0.013(4) 0.017(4) 0.037(5) 0.007(4) 0.012(4) 0.004(3)
C23 0.030(5) 0.025(5) 0.034(5) 0.016(4) 0.012(4) 0.008(4)
C25 0.030(5) 0.031(5) 0.023(4) 0.003(4) 0.012(4) -0.002(4)
C10 0.029(5) 0.025(5) 0.028(5) 0.005(4) 0.011(4) 0.011(4)
C5 0.026(5) 0.029(5) 0.041(5) 0.015(4) 0.011(4) 0.010(4)
C6 0.034(5) 0.032(5) 0.032(5) 0.016(4) 0.018(4) 0.014(4)
C24 0.027(5) 0.033(5) 0.024(4) 0.008(4) 0.005(4) 0.003(4)
C11 0.016(4) 0.019(4) 0.026(4) 0.008(3) 0.004(3) 0.008(3)
C17 0.021(4) 0.019(4) 0.034(5) 0.006(4) 0.012(4) 0.006(4)
N5 0.039(5) 0.032(4) 0.043(5) 0.010(4) 0.027(4) 0.010(4)
C20 0.032(5) 0.042(6) 0.029(5) 0.010(4) 0.017(4) 0.011(4)
Cl2 0.0504(18) 0.0411(16) 0.087(2) 0.0225(16) 0.0227(16) 0.0093(14)
Cl3 0.066(2) 0.0635(19) 0.0588(18) 0.0353(16) 0.0304(15) 0.0244(16)
Cl4 0.135(4) 0.060(2) 0.135(4) 0.044(2) 0.094(3) 0.051(2)
Cl5 0.203(9) 0.245(11) 0.188(8) 0.072(8) 0.045(7) 0.101(8)
C28 0.018(4) 0.021(4) 0.026(4) 0.008(4) 0.012(4) 0.008(4)
O3 0.024(3) 0.019(3) 0.025(3) 0.005(2) 0.006(3) 0.003(3)
N4 0.027(4) 0.021(4) 0.025(4) 0.009(3) 0.009(3) 0.008(3)
N3 0.024(4) 0.023(4) 0.022(4) 0.010(3) 0.006(3) 0.004(3)
C29 0.017(4) 0.022(5) 0.034(5) 0.012(4) 0.007(4) 0.005(4)
O2 0.036(4) 0.020(3) 0.035(4) 0.009(3) 0.003(3) 0.004(3)
C30 0.035(5) 0.021(5) 0.036(5) 0.011(4) 0.007(4) 0.007(4)
O1 0.032(4) 0.023(3) 0.027(3) 0.007(3) 0.008(3) 0.001(3)
C31 0.026(5) 0.036(5) 0.021(4) 0.012(4) 0.009(4) 0.006(4)
N1 0.017(4) 0.020(4) 0.027(4) 0.008(3) 0.006(3) 0.005(3)
N6 0.049(5) 0.019(4) 0.054(5) 0.012(4) 0.031(4) 0.005(4)
C2 0.045(6) 0.026(5) 0.044(6) 0.019(4) 0.022(5) 0.011(4)
C1 0.056(7) 0.045(6) 0.050(6) 0.023(5) 0.031(6) 0.022(6)
C21 0.036(6) 0.063(8) 0.049(7) 0.004(6) 0.020(5) 0.019(6)
C18 0.042(6) 0.049(7) 0.048(6) 0.022(5) 0.029(5) 0.013(5)
C3 0.116(13) 0.035(7) 0.078(10) 0.009(7) 0.068(10) -0.006(7)
C19 0.064(9) 0.057(8) 0.074(9) 0.029(7) 0.032(7) 0.021(7)
C4 0.102(12) 0.065(9) 0.074(9) 0.026(8) 0.049(9) 0.033(9)

loop_
_atom_type_symbol
_atom_type_description
_atom_type_scat_dispersion_real
_atom_type_scat_dispersion_imag
_atom_type_scat_source
C C 0.0033 0.0016 'International Tables Vol C Tables 4.2.6.8 and 6.1.1.4'
H H 0.0000 0.0000 'International Tables Vol C Tables 4.2.6.8 and 6.1.1.4'
N N 0.0061 0.0033 'International Tables Vol C Tables 4.2.6.8 and 6.1.1.4'
O O 0.0106 0.0060 'International Tables Vol C Tables 4.2.6.8 and 6.1.1.4'
S S 0.1246 0.1234 'International Tables Vol C Tables 4.2.6.8 and 6.1.1.4'
Cl Cl 0.1484 0.1585 'International Tables Vol C Tables 4.2.6.8 and 6.1.1.4'
Cd Cd -0.8075 1.2024 'International Tables Vol C Tables 4.2.6.8 and 6.1.1.4'

loop_
_geom_angle_atom_site_label_1
_geom_angle_atom_site_label_2
_geom_angle_atom_site_label_3
_geom_angle
N3 Cd1 N2 142.5(2)
N3 Cd1 N1 112.0(2)
N2 Cd1 N1 70.9(2)
N3 Cd1 O3 70.6(2)
N2 Cd1 O3 81.9(2)
N1 Cd1 O3 135.4(2)
N3 Cd1 Cl1 107.8(2)
N2 Cd1 Cl1 105.27(18)
N1 Cd1 Cl1 110.91(18)
O3 Cd1 Cl1 109.95(16)
N3 Cd1 O1 64.3(2)
N2 Cd1 O1 135.2(2)
N1 Cd1 O1 64.5(2)
O3 Cd1 O1 134.81(19)
Cl1 Cd1 O1 86.95(16)
C42 S1 C40 89.3(4)
Cl5 Cd2 Cl2 104.2(3)
Cl5 Cd2 Cl4 105.8(3)
Cl2 Cd2 Cl4 112.87(14)
Cl5 Cd2 Cl3 99.2(3)
Cl2 Cd2 Cl3 114.15(12)
Cl4 Cd2 Cl3 118.14(13)
C40 N2 C41 110.8(7)
C40 N2 Cd1 114.4(6)
C41 N2 Cd1 134.8(6)
N2 C40 C37 122.2(8)
N2 C40 S1 115.8(7)
C37 C40 S1 121.8(7)
N1 C37 C38 122.1(8)
N1 C37 C40 115.8(8)
C38 C37 C40 122.1(8)
C45 C46 C41 118.5(9)
C39 C38 C37 119.4(9)
C34 C35 C39 124.1(9)
C34 C35 C36 119.8(9)
C39 C35 C36 116.1(9)
C43 C42 C41 122.2(9)
C43 C42 S1 127.7(8)
C41 C42 S1 110.1(7)
N2 C41 C46 126.6(8)
N2 C41 C42 114.0(8)
C46 C41 C42 119.3(8)
C33 C34 C35 120.1(9)
N1 C36 C31 119.1(8)
N1 C36 C35 122.7(8)
C31 C36 C35 118.2(8)
C44 C43 C42 117.3(10)
C43 C44 C45 120.9(9)
C38 C39 C35 120.8(9)
C31 C32 C33 120.0(10)
C34 C33 C32 121.2(9)
C46 C45 C44 121.7(10)
C9 O4 C13 120.2(6)
C11 C8 C9 118.9(8)
C11 C8 C7 125.7(8)
C9 C8 C7 115.3(8)
C10 C9 O4 115.1(7)
C10 C9 C8 123.7(8)
O4 C9 C8 121.2(7)
C26 C27 C22 120.0(8)
C26 C27 C28 119.6(8)
C22 C27 C28 120.4(7)
C27 C26 C25 120.3(8)
C13 C14 C15 118.4(8)
C6 C7 C8 122.1(8)
C23 C22 C27 118.5(8)
C23 C22 C11 120.8(8)
C27 C22 C11 120.6(7)
C13 C12 C11 121.4(8)
C13 C12 C17 114.8(7)
C11 C12 C17 123.7(8)
C17 C16 C15 121.0(8)
N5 C15 C14 121.7(8)
N5 C15 C16 120.4(8)
C14 C15 C16 117.9(8)
C14 C13 O4 115.1(7)
C14 C13 C12 125.5(8)
O4 C13 C12 119.4(7)
C24 C23 C22 120.7(9)
C24 C25 C26 120.3(9)
C9 C10 C5 119.8(8)
N6 C5 C10 121.8(9)
N6 C5 C6 121.1(9)
C10 C5 C6 117.1(8)
C7 C6 C5 121.7(8)
C25 C24 C23 120.3(8)
C12 C11 C8 118.5(7)
C12 C11 C22 120.7(7)
C8 C11 C22 120.8(7)
C16 C17 C12 122.1(8)
C15 N5 C20 122.2(8)
C15 N5 C18 122.9(8)
C20 N5 C18 114.9(8)
N5 C20 C21 109.9(8)
O3 C28 N4 123.4(8)
O3 C28 C27 121.4(7)
N4 C28 C27 115.1(7)
C28 O3 Cd1 112.9(5)
C28 N4 N3 117.1(7)
C29 N3 N4 112.9(7)
C29 N3 Cd1 131.2(6)
N4 N3 Cd1 115.5(5)
O2 C29 N3 126.5(8)
O2 C29 C30 117.1(8)
N3 C29 C30 116.5(7)
O1 C30 C29 111.1(7)
C31 O1 C30 118.1(7)
C31 O1 Cd1 116.3(5)
C30 O1 Cd1 115.1(5)
C32 C31 O1 123.9(9)
C32 C31 C36 120.6(9)
O1 C31 C36 115.5(7)
C37 N1 C36 118.8(7)
C37 N1 Cd1 116.5(5)
C36 N1 Cd1 124.6(6)
C5 N6 C2 121.6(8)
C5 N6 C3 123.2(9)
C2 N6 C3 114.8(8)
N6 C2 C1 115.0(9)
N5 C18 C19 110.3(9)
C4 C3 N6 114.5(14)

loop_
_geom_bond_atom_site_label_1
_geom_bond_atom_site_label_2
_geom_bond_distance
Cd1 N3 2.237(7)
Cd1 N2 2.346(7)
Cd1 N1 2.361(7)
Cd1 O3 2.380(6)
Cd1 Cl1 2.454(3)
Cd1 O1 2.629(6)
S1 C42 1.725(10)
S1 C40 1.730(9)
Cd2 Cl5 2.296(10)
Cd2 Cl2 2.401(3)
Cd2 Cl4 2.410(4)
Cd2 Cl3 2.452(3)
N2 C40 1.309(11)
N2 C41 1.391(11)
C40 C37 1.450(12)
C37 N1 1.334(11)
C37 C38 1.409(12)
C46 C45 1.363(14)
C46 C41 1.397(13)
C38 C39 1.355(14)
C35 C34 1.403(14)
C35 C39 1.410(14)
C35 C36 1.427(13)
C42 C43 1.390(13)
C42 C41 1.401(13)
C34 C33 1.357(16)
C36 N1 1.356(11)
C36 C31 1.424(13)
C43 C44 1.376(15)
C44 C45 1.402(15)
C32 C31 1.362(13)
C32 C33 1.413(15)
O4 C9 1.359(10)
O4 C13 1.393(10)
C8 C11 1.408(12)
C8 C9 1.424(12)
C8 C7 1.424(12)
C9 C10 1.354(12)
C27 C26 1.390(11)
C27 C22 1.401(12)
C27 C28 1.496(11)
C26 C25 1.391(13)
C14 C13 1.358(12)
C14 C15 1.417(13)
C7 C6 1.348(13)
C22 C23 1.398(12)
C22 C11 1.491(11)
C12 C13 1.395(12)
C12 C11 1.397(12)
C12 C17 1.429(12)
C16 C17 1.346(13)
C16 C15 1.435(13)
C15 N5 1.351(12)
C23 C24 1.391(13)
C25 C24 1.358(14)
C10 C5 1.427(13)
C5 N6 1.349(12)
C5 C6 1.427(13)
N5 C20 1.466(12)
N5 C18 1.471(13)
C20 C21 1.510(14)
C28 O3 1.246(10)
C28 N4 1.336(11)
N4 N3 1.401(10)
N3 C29 1.320(11)
C29 O2 1.248(10)
C29 C30 1.498(13)
C30 O1 1.440(10)
O1 C31 1.370(11)
N6 C2 1.457(12)
N6 C3 1.485(15)
C2 C1 1.492(15)
C18 C19 1.482(16)
C3 C4 1.46(2)
